data_7001732
loop_
_publ_author_name
'Venugopal, Ajay'
'Kamps, Ina'
'Bojer, Daniel'
'Berger, Raphael J. F.'
'Mix, Andreas'
'Willner, Alexander'
'Neumann, Beate'
'Stammler, Hans-Georg'
'Mitzel, Norbert W.'

_publ_section_title
;
 Neutral ligand induced methane elimination from rare-earth metal
 tetramethylaluminates up to the six-coordinate carbide state
;
_journal_issue 29
_journal_name_full 'Dalton Transactions'
_journal_page_first 5755
_journal_paper_doi 10.1039/b905271b
_journal_year 2009
_chemical_formula_moiety 'C17 H47 Al3 La N3'
_chemical_formula_sum 'C17 H47 Al3 La N3'
_chemical_formula_weight 513.43
_chemical_name_systematic ?
_space_group_IT_number 19
_symmetry_cell_setting orthorhombic
_symmetry_space_group_name_Hall 'P 2ac 2ab'
_symmetry_space_group_name_H-M 'P 21 21 21'
_atom_sites_solution_hydrogens geom
_atom_sites_solution_primary direct
_atom_sites_solution_secondary difmap
_audit_creation_method SHELXL-97
_cell_angle_alpha 90.00
_cell_angle_beta 90.00
_cell_angle_gamma 90.00
_cell_formula_units_Z 4
_cell_length_a 10.8824(6)
_cell_length_b 14.4357(14)
_cell_length_c 16.9846(9)
_cell_measurement_reflns_used 90
_cell_measurement_temperature 150(2)
_cell_measurement_theta_max 17.823
_cell_measurement_theta_min 3.070
_cell_volume 2668.2(3)
_computing_cell_refinement 'Dirax/lsq (Duisenberg & Schreurs, 1989-2000)'
_computing_data_collection 'Collect, Bruker AXS, 2004'
_computing_data_reduction 'EVALCCD (Duisenberg,1998,Thesis.Utrecht University.'
_computing_molecular_graphics 'SHELXTL-PLUS (1990)'
_computing_publication_material 'SHELXL-97 (Sheldrick, 1997)'
_computing_structure_refinement 'SHELXL-97 (Sheldrick, 1997)'
_computing_structure_solution 'SHELXS-97 (Sheldrick, 1990)'
_diffrn_ambient_temperature 150(2)
_diffrn_measured_fraction_theta_full 0.996
_diffrn_measured_fraction_theta_max 0.996
_diffrn_measurement_device_type KappaCCD
_diffrn_measurement_method CCD
_diffrn_radiation_monochromator graphite
_diffrn_radiation_source 'fine-focus sealed tube'
_diffrn_radiation_type MoK\a
_diffrn_radiation_wavelength 0.71073
_diffrn_reflns_av_R_equivalents 0.0292
_diffrn_reflns_av_sigmaI/netI 0.0315
_diffrn_reflns_limit_h_max 13
_diffrn_reflns_limit_h_min -14
_diffrn_reflns_limit_k_max 18
_diffrn_reflns_limit_k_min -18
_diffrn_reflns_limit_l_max 17
_diffrn_reflns_limit_l_min -22
_diffrn_reflns_number 26594
_diffrn_reflns_theta_full 27.50
_diffrn_reflns_theta_max 27.50
_diffrn_reflns_theta_min 2.63
_exptl_absorpt_coefficient_mu 1.705
_exptl_absorpt_correction_T_max 0.9046
_exptl_absorpt_correction_T_min 0.7604
_exptl_absorpt_correction_type multi-scan
_exptl_absorpt_process_details 'SADABS - Bruker Nonius - V2.10'
_exptl_crystal_colour Colourless
_exptl_crystal_density_diffrn 1.278
_exptl_crystal_density_method 'not measured'
_exptl_crystal_description column
_exptl_crystal_F_000 1064
_exptl_crystal_size_max 0.17
_exptl_crystal_size_mid 0.12
_exptl_crystal_size_min 0.06
_refine_diff_density_max 0.282
_refine_diff_density_min -0.361
_refine_diff_density_rms 0.062
_refine_ls_abs_structure_details 'Flack H D (1983), Acta Cryst. A39, 876-881'
_refine_ls_abs_structure_Flack 0.001(8)
_refine_ls_extinction_method none
_refine_ls_goodness_of_fit_ref 1.026
_refine_ls_hydrogen_treatment mixed
_refine_ls_matrix_type full
_refine_ls_number_parameters 394
_refine_ls_number_reflns 6091
_refine_ls_number_restraints 0
_refine_ls_restrained_S_all 1.026
_refine_ls_R_factor_all 0.0283
_refine_ls_R_factor_gt 0.0197
_refine_ls_shift/su_max 0.002
_refine_ls_shift/su_mean 0.000
_refine_ls_structure_factor_coef Fsqd
_refine_ls_weighting_details 'calc w=1/[\s^2^(Fo^2^)+(0.0100P)^2^+0.3138P] where P=(Fo^2^+2Fc^2^)/3'
_refine_ls_weighting_scheme calc
_refine_ls_wR_factor_gt 0.0332
_refine_ls_wR_factor_ref 0.0352
_reflns_number_gt 5386
_reflns_number_total 6091
_reflns_threshold_expression >2sigma(I)
_cod_data_source_file b905271b.txt
_cod_data_source_block compound1_CCDC_711481
_cod_depositor_comments
;
The following automatic conversions were performed:
'_symmetry_cell_setting' value 'Orthorhombic' changed to 'orthorhombic'
according to '/home/saulius/struct/CIF-dictionaries/cif_core.dic'
dictionary named 'cif_core.dic' version 2.4.1 from 2010-06-29.

Automatic conversion script
Id: cif_fix_enum 1527 2010-12-29 10:47:43Z saulius 
;
_cod_database_code 7001732

loop_
_symmetry_equiv_pos_as_xyz
'x, y, z'
'-x+1/2, -y, z+1/2'
'x+1/2, -y+1/2, -z'
'-x, y+1/2, -z+1/2'

loop_
_atom_site_label
_atom_site_type_symbol
_atom_site_fract_x
_atom_site_fract_y
_atom_site_fract_z
_atom_site_U_iso_or_equiv
_atom_site_adp_type
_atom_site_occupancy
_atom_site_symmetry_multiplicity
_atom_site_calc_flag
_atom_site_refinement_flags
_atom_site_disorder_assembly
_atom_site_disorder_group
La1 La 0.411844(8) 0.001689(11) 0.370323(5) 0.01702(3) Uani 1 1 d . . .
Al1 Al 0.17150(6) -0.13270(5) 0.37195(4) 0.02386(14) Uani 1 1 d . . .
Al2 Al 0.17421(6) 0.11684(5) 0.30808(4) 0.02521(16) Uani 1 1 d . . .
Al3 Al 0.57807(8) -0.05201(5) 0.21300(4) 0.02912(16) Uani 1 1 d . . .
N1 N 0.60699(16) -0.05197(14) 0.46646(10) 0.0227(4) Uani 1 1 d . . .
N2 N 0.47218(17) 0.05435(14) 0.52608(10) 0.0223(4) Uani 1 1 d . . .
N3 N 0.61110(16) 0.10579(14) 0.42997(11) 0.0238(4) Uani 1 1 d . . .
C1 C 0.5491(2) -0.02640(17) 0.54209(13) 0.0266(6) Uani 1 1 d . . .
H1A H 0.501(2) -0.0747(17) 0.5567(13) 0.026(7) Uiso 1 1 d . . .
H1B H 0.6110(17) -0.0180(16) 0.5843(12) 0.025(6) Uiso 1 1 d . . .
C2 C 0.5529(2) 0.13169(18) 0.50479(13) 0.0244(5) Uani 1 1 d . . .
H2A H 0.506(2) 0.1839(15) 0.4954(11) 0.012(5) Uiso 1 1 d . . .
H2B H 0.616(2) 0.1395(16) 0.5470(13) 0.024(6) Uiso 1 1 d . . .
C3 C 0.6882(2) 0.02394(16) 0.44273(14) 0.0280(6) Uani 1 1 d . . .
H3A H 0.755(2) 0.0333(16) 0.4803(13) 0.029(7) Uiso 1 1 d . . .
H3B H 0.7286(16) 0.008(2) 0.3955(11) 0.016(5) Uiso 1 1 d . . .
C4 C 0.6762(3) -0.1389(2) 0.47462(18) 0.0346(6) Uani 1 1 d . . .
H4A H 0.736(3) -0.130(2) 0.5153(16) 0.048(8) Uiso 1 1 d . . .
H4B H 0.712(3) -0.154(2) 0.4234(17) 0.044(9) Uiso 1 1 d . . .
H4C H 0.623(2) -0.1862(19) 0.4901(14) 0.030(7) Uiso 1 1 d . . .
C5 C 0.3982(3) 0.0781(2) 0.59621(14) 0.0345(6) Uani 1 1 d . . .
H5A H 0.341(2) 0.0265(19) 0.6080(14) 0.049(8) Uiso 1 1 d . . .
H5B H 0.341(3) 0.132(2) 0.5831(14) 0.047(8) Uiso 1 1 d . . .
H5C H 0.450(2) 0.0902(18) 0.6417(15) 0.039(7) Uiso 1 1 d . . .
C6 C 0.6852(3) 0.1835(2) 0.39936(18) 0.0361(6) Uani 1 1 d . . .
H6A H 0.745(3) 0.201(2) 0.4399(16) 0.046(8) Uiso 1 1 d . . .
H6B H 0.627(2) 0.2352(19) 0.3916(15) 0.039(7) Uiso 1 1 d . . .
H6C H 0.727(2) 0.1639(19) 0.3478(15) 0.035(7) Uiso 1 1 d . . .
C7 C 0.2998(3) -0.1306(2) 0.46188(16) 0.0301(6) Uani 1 1 d . . .
H7A H 0.294(2) -0.073(2) 0.4999(15) 0.040(7) Uiso 1 1 d . . .
H7B H 0.384(3) -0.154(2) 0.4606(15) 0.045(8) Uiso 1 1 d . . .
H7C H 0.262(3) -0.177(2) 0.4892(19) 0.061(10) Uiso 1 1 d . . .
C8 C 0.1845(2) -0.25270(18) 0.31562(15) 0.0364(6) Uani 1 1 d . . .
H8A H 0.2639 -0.2562 0.2886 0.055 Uiso 0.50 1 calc PR . .
H8B H 0.1180 -0.2576 0.2769 0.055 Uiso 0.50 1 calc PR . .
H8C H 0.1779 -0.3036 0.3535 0.055 Uiso 0.50 1 calc PR . .
H8D H 0.1093 -0.2887 0.3241 0.055 Uiso 0.50 1 calc PR . .
H8E H 0.2552 -0.2874 0.3358 0.055 Uiso 0.50 1 calc PR . .
H8F H 0.1953 -0.2413 0.2592 0.055 Uiso 0.50 1 calc PR . .
C9 C 0.0105(3) -0.1140(3) 0.4228(2) 0.0431(8) Uani 1 1 d . . .
H9A H -0.055(3) -0.097(3) 0.386(2) 0.092(12) Uiso 1 1 d . . .
H9B H 0.004(3) -0.064(2) 0.4571(19) 0.064(10) Uiso 1 1 d . . .
H9C H -0.013(3) -0.161(2) 0.4522(18) 0.056(10) Uiso 1 1 d . . .
C10 C 0.2084(2) -0.02267(15) 0.29881(12) 0.0232(6) Uani 1 1 d . . .
H10A H 0.121(2) -0.0284(18) 0.2755(13) 0.038(7) Uiso 1 1 d . . .
H10B H 0.264(2) -0.0366(19) 0.2583(15) 0.044(8) Uiso 1 1 d . . .
C11 C 0.0175(2) 0.1374(2) 0.36380(19) 0.0376(6) Uani 1 1 d . . .
H11A H -0.001(3) 0.193(3) 0.368(2) 0.082(12) Uiso 1 1 d . . .
H11B H 0.024(2) 0.118(2) 0.4206(17) 0.033(8) Uiso 1 1 d . . .
H11C H -0.047(3) 0.098(2) 0.3384(15) 0.050(9) Uiso 1 1 d . . .
C12 C 0.1844(3) 0.1793(2) 0.20448(17) 0.0399(7) Uani 1 1 d . . .
H12A H 0.115(4) 0.168(3) 0.177(2) 0.085(13) Uiso 1 1 d . . .
H12B H 0.252(3) 0.161(3) 0.1742(19) 0.068(11) Uiso 1 1 d . . .
H12C H 0.196(3) 0.244(3) 0.202(2) 0.082(12) Uiso 1 1 d . . .
C13 C 0.3040(2) 0.17421(17) 0.38378(16) 0.0294(5) Uani 1 1 d . . .
H13A H 0.269(2) 0.236(2) 0.3833(15) 0.046(8) Uiso 1 1 d . . .
H13B H 0.392(2) 0.1915(17) 0.3753(14) 0.037(7) Uiso 1 1 d . . .
H13C H 0.303(3) 0.153(2) 0.4370(17) 0.040(9) Uiso 1 1 d . . .
C14 C 0.5150(3) 0.0787(2) 0.23750(16) 0.0320(6) Uani 1 1 d . . .
H14A H 0.546(2) 0.108(2) 0.1902(16) 0.047(8) Uiso 1 1 d . . .
H14B H 0.540(3) 0.118(2) 0.2795(18) 0.059(11) Uiso 1 1 d . . .
H14C H 0.437(3) 0.0914(17) 0.2307(13) 0.028(7) Uiso 1 1 d . . .
C15 C 0.5132(3) -0.0815(2) 0.10762(17) 0.0445(7) Uani 1 1 d . . .
H15A H 0.539(3) -0.038(3) 0.076(2) 0.091(15) Uiso 1 1 d . . .
H15B H 0.430(3) -0.085(2) 0.1059(16) 0.055(9) Uiso 1 1 d . . .
H15C H 0.544(2) -0.135(2) 0.0830(15) 0.042(8) Uiso 1 1 d . . .
C16 C 0.7596(2) -0.0524(3) 0.22448(18) 0.0391(7) Uani 1 1 d . . .
H16A H 0.790(3) -0.100(2) 0.1926(19) 0.069(10) Uiso 1 1 d . . .
H16B H 0.792(3) -0.074(2) 0.2790(18) 0.057(9) Uiso 1 1 d . . .
H16C H 0.787(3) 0.009(3) 0.2153(16) 0.059(9) Uiso 1 1 d . . .
C17 C 0.5088(3) -0.1482(2) 0.28933(16) 0.0313(6) Uani 1 1 d . . .
H17A H 0.422(3) -0.167(2) 0.2876(15) 0.050(8) Uiso 1 1 d . . .
H17B H 0.532(3) -0.156(2) 0.3342(18) 0.056(10) Uiso 1 1 d . . .
H17C H 0.547(2) -0.2047(17) 0.2649(13) 0.026(6) Uiso 1 1 d . . .

loop_
_atom_site_aniso_label
_atom_site_aniso_U_11
_atom_site_aniso_U_22
_atom_site_aniso_U_33
_atom_site_aniso_U_23
_atom_site_aniso_U_13
_atom_site_aniso_U_12
La1 0.01601(5) 0.01789(5) 0.01714(5) 0.00083(8) -0.00060(4) -0.00034(8)
Al1 0.0202(3) 0.0250(4) 0.0264(3) -0.0053(3) 0.0004(3) -0.0040(3)
Al2 0.0225(3) 0.0278(4) 0.0254(4) 0.0004(3) -0.0042(3) 0.0043(3)
Al3 0.0332(4) 0.0306(4) 0.0236(3) -0.0002(3) 0.0079(3) 0.0005(4)
N1 0.0184(10) 0.0227(10) 0.0269(9) 0.0021(8) -0.0022(7) 0.0010(8)
N2 0.0247(11) 0.0235(11) 0.0187(9) -0.0024(8) 0.0004(7) -0.0011(9)
N3 0.0195(10) 0.0233(11) 0.0286(10) 0.0036(9) 0.0000(8) -0.0025(8)
C1 0.0293(13) 0.0293(17) 0.0212(11) 0.0047(9) -0.0051(9) -0.0025(10)
C2 0.0243(13) 0.0243(14) 0.0247(12) -0.0025(10) -0.0038(9) -0.0018(10)
C3 0.0186(11) 0.0335(18) 0.0320(12) 0.0029(10) -0.0016(10) -0.0006(9)
C4 0.0298(14) 0.0287(15) 0.0455(17) 0.0030(13) -0.0049(14) 0.0089(13)
C5 0.0359(15) 0.0441(17) 0.0236(12) -0.0028(11) 0.0057(11) -0.0026(14)
C6 0.0253(14) 0.0337(16) 0.0492(17) 0.0099(13) 0.0004(13) -0.0099(12)
C7 0.0289(16) 0.0322(16) 0.0293(14) 0.0073(13) -0.0008(10) -0.0119(12)
C8 0.0365(15) 0.0298(15) 0.0430(14) -0.0104(12) 0.0025(12) -0.0071(12)
C9 0.0299(16) 0.045(2) 0.055(2) -0.0082(18) 0.0127(14) -0.0034(14)
C10 0.0199(11) 0.0275(17) 0.0223(10) -0.0033(9) -0.0016(8) 0.0005(9)
C11 0.0326(15) 0.0402(17) 0.0401(18) -0.0041(15) 0.0004(12) 0.0086(13)
C12 0.0431(18) 0.0394(19) 0.0372(16) 0.0085(13) -0.0076(14) 0.0017(14)
C13 0.0289(14) 0.0248(13) 0.0344(15) -0.0014(12) -0.0045(11) 0.0057(10)
C14 0.0306(16) 0.0373(17) 0.0280(14) -0.0001(13) 0.0068(12) 0.0009(13)
C15 0.062(2) 0.0412(18) 0.0308(15) -0.0022(14) -0.0004(14) 0.0040(16)
C16 0.0354(16) 0.040(2) 0.0422(16) -0.0010(15) 0.0139(12) -0.0003(14)
C17 0.0314(15) 0.0359(17) 0.0267(14) -0.0032(12) 0.0032(11) 0.0030(13)

loop_
_atom_type_symbol
_atom_type_description
_atom_type_scat_dispersion_real
_atom_type_scat_dispersion_imag
_atom_type_scat_source
C C 0.0033 0.0016 'International Tables Vol C Tables 4.2.6.8 and 6.1.1.4'
H H 0.0000 0.0000 'International Tables Vol C Tables 4.2.6.8 and 6.1.1.4'
N N 0.0061 0.0033 'International Tables Vol C Tables 4.2.6.8 and 6.1.1.4'
Al Al 0.0645 0.0514 'International Tables Vol C Tables 4.2.6.8 and 6.1.1.4'
La La -0.2871 2.4523 'International Tables Vol C Tables 4.2.6.8 and 6.1.1.4'

loop_
_geom_angle_atom_site_label_1
_geom_angle_atom_site_label_2
_geom_angle_atom_site_label_3
_geom_angle
_geom_angle_site_symmetry_1
_geom_angle_site_symmetry_3
_geom_angle_publ_flag
C10 La1 C7 77.79(7) . . ?
C10 La1 C14 91.10(8) . . ?
C7 La1 C14 157.64(9) . . ?
C10 La1 C13 78.17(7) . . ?
C7 La1 C13 113.03(9) . . ?
C14 La1 C13 82.94(8) . . ?
C10 La1 C17 89.22(8) . . ?
C7 La1 C17 84.68(9) . . ?
C14 La1 C17 75.73(8) . . ?
C13 La1 C17 154.99(8) . . ?
C10 La1 N1 154.41(6) . . ?
C7 La1 N1 79.25(7) . . ?
C14 La1 N1 106.34(7) . . ?
C13 La1 N1 121.70(7) . . ?
C17 La1 N1 77.52(7) . . ?
C10 La1 N3 155.56(6) . . ?
C7 La1 N3 120.47(7) . . ?
C14 La1 N3 76.49(7) . . ?
C13 La1 N3 79.45(6) . . ?
C17 La1 N3 107.51(7) . . ?
N1 La1 N3 49.72(6) . . ?
C10 La1 N2 133.16(6) . . ?
C7 La1 N2 76.15(7) . . ?
C14 La1 N2 124.25(8) . . ?
C13 La1 N2 77.23(7) . . ?
C17 La1 N2 125.81(7) . . ?
N1 La1 N2 49.50(5) . . ?
N3 La1 N2 49.00(5) . . ?
C10 La1 Al2 39.18(5) . . ?
C7 La1 Al2 100.75(6) . . ?
C14 La1 Al2 81.46(6) . . ?
C13 La1 Al2 39.47(5) . . ?
C17 La1 Al2 122.71(6) . . ?
N1 La1 Al2 159.76(4) . . ?
N3 La1 Al2 117.07(4) . . ?
N2 La1 Al2 110.56(4) . . ?
C10 La1 Al1 39.15(5) . . ?
C7 La1 Al1 39.19(6) . . ?
C14 La1 Al1 125.08(6) . . ?
C13 La1 Al1 101.25(5) . . ?
C17 La1 Al1 81.08(6) . . ?
N1 La1 Al1 116.18(4) . . ?
N3 La1 Al1 158.43(4) . . ?
N2 La1 Al1 109.78(4) . . ?
Al2 La1 Al1 70.639(19) . . ?
C10 La1 Al3 93.29(5) . . ?
C7 La1 Al3 122.36(7) . . ?
C14 La1 Al3 38.05(6) . . ?
C13 La1 Al3 120.58(6) . . ?
C17 La1 Al3 37.89(6) . . ?
N1 La1 Al3 89.51(4) . . ?
N3 La1 Al3 89.69(4) . . ?
N2 La1 Al3 133.55(4) . . ?
Al2 La1 Al3 106.930(18) . . ?
Al1 La1 Al3 107.786(19) . . ?
C10 La1 H10B 21.2(6) . . ?
C7 La1 H10B 89.6(6) . . ?
C14 La1 H10B 74.5(6) . . ?
C13 La1 H10B 89.4(6) . . ?
C17 La1 H10B 72.5(6) . . ?
N1 La1 H10B 148.9(6) . . ?
N3 La1 H10B 150.0(6) . . ?
N2 La1 H10B 154.4(6) . . ?
Al2 La1 H10B 50.8(6) . . ?
Al1 La1 H10B 51.1(6) . . ?
Al3 La1 H10B 72.0(6) . . ?
C10 La1 H14B 105.4(7) . . ?
C7 La1 H14B 174.0(7) . . ?
C14 La1 H14B 20.1(7) . . ?
C13 La1 H14B 72.8(7) . . ?
C17 La1 H14B 90.2(7) . . ?
N1 La1 H14B 96.5(7) . . ?
N3 La1 H14B 58.1(7) . . ?
N2 La1 H14B 104.5(7) . . ?
Al2 La1 H14B 84.7(7) . . ?
Al1 La1 H14B 143.0(7) . . ?
Al3 La1 H14B 52.9(7) . . ?
H10B La1 H14B 92.0(9) . . ?
C9 Al1 C8 113.20(14) . . ?
C9 Al1 C10 109.43(14) . . ?
C8 Al1 C10 111.67(10) . . ?
C9 Al1 C7 105.91(14) . . ?
C8 Al1 C7 108.70(12) . . ?
C10 Al1 C7 107.61(10) . . ?
C9 Al1 La1 129.48(11) . . ?
C8 Al1 La1 117.32(8) . . ?
C10 Al1 La1 51.51(6) . . ?
C7 Al1 La1 57.02(7) . . ?
C11 Al2 C12 113.96(14) . . ?
C11 Al2 C10 109.95(12) . . ?
C12 Al2 C10 111.60(12) . . ?
C11 Al2 C13 103.31(12) . . ?
C12 Al2 C13 109.25(13) . . ?
C10 Al2 C13 108.32(10) . . ?
C11 Al2 La1 127.48(10) . . ?
C12 Al2 La1 118.51(10) . . ?
C10 Al2 La1 51.63(6) . . ?
C13 Al2 La1 57.51(7) . . ?
C15 Al3 C16 116.41(15) . . ?
C15 Al3 C17 107.30(14) . . ?
C16 Al3 C17 107.61(13) . . ?
C15 Al3 C14 105.26(13) . . ?
C16 Al3 C14 108.43(15) . . ?
C17 Al3 C14 111.91(11) . . ?
C15 Al3 La1 125.92(11) . . ?
C16 Al3 La1 117.66(9) . . ?
C17 Al3 La1 56.43(8) . . ?
C14 Al3 La1 55.89(8) . . ?
C3 N1 C4 110.85(18) . . ?
C3 N1 C1 108.02(19) . . ?
C4 N1 C1 110.46(19) . . ?
C3 N1 La1 95.18(12) . . ?
C4 N1 La1 133.03(16) . . ?
C1 N1 La1 96.62(12) . . ?
C1 N2 C2 108.07(18) . . ?
C1 N2 C5 110.31(18) . . ?
C2 N2 C5 110.4(2) . . ?
C1 N2 La1 95.31(12) . . ?
C2 N2 La1 96.49(12) . . ?
C5 N2 La1 133.59(15) . . ?
C3 N3 C2 108.92(18) . . ?
C3 N3 C6 110.63(19) . . ?
C2 N3 C6 110.3(2) . . ?
C3 N3 La1 93.63(13) . . ?
C2 N3 La1 96.58(12) . . ?
C6 N3 La1 134.20(16) . . ?
N2 C1 N1 106.37(17) . . ?
N2 C1 H1A 109.5(16) . . ?
N1 C1 H1A 106.9(15) . . ?
N2 C1 H1B 115.3(14) . . ?
N1 C1 H1B 111.7(11) . . ?
H1A C1 H1B 106.7(19) . . ?
N2 C2 N3 106.15(18) . . ?
N2 C2 H2A 109.4(13) . . ?
N3 C2 H2A 107.3(12) . . ?
N2 C2 H2B 108.8(13) . . ?
N3 C2 H2B 110.6(12) . . ?
H2A C2 H2B 114.2(19) . . ?
N1 C3 N3 107.40(17) . . ?
N1 C3 H3A 111.8(14) . . ?
N3 C3 H3A 114.2(14) . . ?
N1 C3 H3B 109.6(17) . . ?
N3 C3 H3B 109.6(16) . . ?
H3A C3 H3B 104.2(17) . . ?
N1 C4 H4A 107.6(18) . . ?
N1 C4 H4B 108.0(18) . . ?
H4A C4 H4B 114(2) . . ?
N1 C4 H4C 109.2(15) . . ?
H4A C4 H4C 108(2) . . ?
H4B C4 H4C 110(2) . . ?
N2 C5 H5A 109.3(14) . . ?
N2 C5 H5B 109.4(14) . . ?
H5A C5 H5B 104(2) . . ?
N2 C5 H5C 111.7(14) . . ?
H5A C5 H5C 110(2) . . ?
H5B C5 H5C 113(2) . . ?
N3 C6 H6A 107.9(17) . . ?
N3 C6 H6B 105.6(14) . . ?
H6A C6 H6B 109(2) . . ?
N3 C6 H6C 109.4(16) . . ?
H6A C6 H6C 112(2) . . ?
H6B C6 H6C 112(2) . . ?
Al1 C7 La1 83.79(9) . . ?
Al1 C7 H7A 114.8(14) . . ?
La1 C7 H7A 79.8(14) . . ?
Al1 C7 H7B 127.8(16) . . ?
La1 C7 H7B 78.9(16) . . ?
H7A C7 H7B 110(2) . . ?
Al1 C7 H7C 93.3(19) . . ?
La1 C7 H7C 176(2) . . ?
H7A C7 H7C 104(2) . . ?
H7B C7 H7C 101(2) . . ?
Al1 C8 H8A 109.5 . . ?
Al1 C8 H8B 109.5 . . ?
H8A C8 H8B 109.5 . . ?
Al1 C8 H8C 109.5 . . ?
H8A C8 H8C 109.5 . . ?
H8B C8 H8C 109.5 . . ?
Al1 C8 H8D 109.5 . . ?
H8A C8 H8D 141.1 . . ?
H8B C8 H8D 56.3 . . ?
H8C C8 H8D 56.3 . . ?
Al1 C8 H8E 109.5 . . ?
H8A C8 H8E 56.3 . . ?
H8B C8 H8E 141.1 . . ?
H8C C8 H8E 56.3 . . ?
H8D C8 H8E 109.5 . . ?
Al1 C8 H8F 109.5 . . ?
H8A C8 H8F 56.3 . . ?
H8B C8 H8F 56.3 . . ?
H8C C8 H8F 141.1 . . ?
H8D C8 H8F 109.5 . . ?
H8E C8 H8F 109.5 . . ?
Al1 C9 H9A 114(2) . . ?
Al1 C9 H9B 117(2) . . ?
H9A C9 H9B 99(3) . . ?
Al1 C9 H9C 114(2) . . ?
H9A C9 H9C 110(3) . . ?
H9B C9 H9C 103(3) . . ?
Al2 C10 Al1 132.50(11) . . ?
Al2 C10 La1 89.18(8) . . ?
Al1 C10 La1 89.34(8) . . ?
Al2 C10 H10A 86.6(14) . . ?
Al1 C10 H10A 89.4(13) . . ?
La1 C10 H10A 173.0(13) . . ?
Al2 C10 H10B 112.5(17) . . ?
Al1 C10 H10B 113.8(17) . . ?
La1 C10 H10B 79.5(16) . . ?
H10A C10 H10B 107(2) . . ?
Al2 C11 H11A 114(3) . . ?
Al2 C11 H11B 110.6(15) . . ?
H11A C11 H11B 102(3) . . ?
Al2 C11 H11C 108.5(16) . . ?
H11A C11 H11C 114(3) . . ?
H11B C11 H11C 108(2) . . ?
Al2 C12 H12A 109(2) . . ?
Al2 C12 H12B 114(2) . . ?
H12A C12 H12B 109(3) . . ?
Al2 C12 H12C 120(2) . . ?
H12A C12 H12C 106(3) . . ?
H12B C12 H12C 99(3) . . ?
Al2 C13 La1 83.02(8) . . ?
Al2 C13 H13A 95.4(15) . . ?
La1 C13 H13A 174.4(16) . . ?
Al2 C13 H13B 131.3(14) . . ?
La1 C13 H13B 78.8(14) . . ?
H13A C13 H13B 98.4(19) . . ?
Al2 C13 H13C 116.9(18) . . ?
La1 C13 H13C 78.4(17) . . ?
H13A C13 H13C 107(2) . . ?
H13B C13 H13C 103(2) . . ?
Al3 C14 La1 86.07(10) . . ?
Al3 C14 H14A 96.4(17) . . ?
La1 C14 H14A 176.5(16) . . ?
Al3 C14 H14B 127(2) . . ?
La1 C14 H14B 75.1(19) . . ?
H14A C14 H14B 105(2) . . ?
Al3 C14 H14C 119.4(17) . . ?
La1 C14 H14C 78.3(15) . . ?
H14A C14 H14C 98(2) . . ?
H14B C14 H14C 105(3) . . ?
Al3 C15 H15A 107(2) . . ?
Al3 C15 H15B 113.4(18) . . ?
H15A C15 H15B 110(3) . . ?
Al3 C15 H15C 117.1(16) . . ?
H15A C15 H15C 102(3) . . ?
H15B C15 H15C 107(3) . . ?
Al3 C16 H16A 108(2) . . ?
Al3 C16 H16B 115.4(16) . . ?
H16A C16 H16B 100(3) . . ?
Al3 C16 H16C 107.3(19) . . ?
H16A C16 H16C 118(3) . . ?
H16B C16 H16C 109(2) . . ?
Al3 C17 La1 85.67(10) . . ?
Al3 C17 H17A 121.2(16) . . ?
La1 C17 H17A 81.8(16) . . ?
Al3 C17 H17B 125(2) . . ?
La1 C17 H17B 76(2) . . ?
H17A C17 H17B 107(3) . . ?
Al3 C17 H17C 97.8(13) . . ?
La1 C17 H17C 174.4(13) . . ?
H17A C17 H17C 100(2) . . ?
H17B C17 H17C 98(3) . . ?

loop_
_geom_bond_atom_site_label_1
_geom_bond_atom_site_label_2
_geom_bond_distance
_geom_bond_site_symmetry_2
_geom_bond_publ_flag
La1 C10 2.549(2) . ?
La1 C7 2.748(3) . ?
La1 C14 2.754(3) . ?
La1 C13 2.763(2) . ?
La1 C17 2.773(3) . ?
La1 N1 2.7886(17) . ?
La1 N3 2.8260(18) . ?
La1 N2 2.8298(17) . ?
La1 Al2 3.2509(7) . ?
La1 Al1 3.2566(6) . ?
La1 Al3 3.3186(7) . ?
La1 H10B 2.55(3) . ?
La1 H14B 2.67(3) . ?
Al1 C9 1.971(3) . ?
Al1 C8 1.984(2) . ?
Al1 C10 2.056(2) . ?
Al1 C7 2.070(3) . ?
Al2 C11 1.973(3) . ?
Al2 C12 1.980(3) . ?
Al2 C10 2.054(2) . ?
Al2 C13 2.082(3) . ?
Al3 C15 1.970(3) . ?
Al3 C16 1.985(3) . ?
Al3 C17 2.044(3) . ?
Al3 C14 2.050(3) . ?
N1 C3 1.464(3) . ?
N1 C4 1.471(3) . ?
N1 C1 1.477(3) . ?
N2 C1 1.461(3) . ?
N2 C2 1.466(3) . ?
N2 C5 1.478(3) . ?
N3 C3 1.465(3) . ?
N3 C2 1.468(3) . ?
N3 C6 1.477(3) . ?
C1 H1A 0.91(2) . ?
C1 H1B 0.99(2) . ?
C2 H2A 0.92(2) . ?
C2 H2B 1.00(2) . ?
C3 H3A 0.97(2) . ?
C3 H3B 0.942(19) . ?
C4 H4A 0.95(3) . ?
C4 H4B 0.98(3) . ?
C4 H4C 0.94(3) . ?
C5 H5A 0.99(3) . ?
C5 H5B 1.02(3) . ?
C5 H5C 0.97(3) . ?
C6 H6A 0.98(3) . ?
C6 H6B 0.99(3) . ?
C6 H6C 1.03(3) . ?
C7 H7A 1.06(3) . ?
C7 H7B 0.97(3) . ?
C7 H7C 0.91(3) . ?
C8 H8A 0.9800 . ?
C8 H8B 0.9800 . ?
C8 H8C 0.9800 . ?
C8 H8D 0.9800 . ?
C8 H8E 0.9800 . ?
C8 H8F 0.9800 . ?
C9 H9A 0.98(4) . ?
C9 H9B 0.93(4) . ?
C9 H9C 0.89(3) . ?
C10 H10A 1.03(2) . ?
C10 H10B 0.94(3) . ?
C11 H11A 0.84(4) . ?
C11 H11B 1.01(3) . ?
C11 H11C 1.00(3) . ?
C12 H12A 0.90(4) . ?
C12 H12B 0.93(3) . ?
C12 H12C 0.94(4) . ?
C13 H13A 0.97(3) . ?
C13 H13B 1.00(2) . ?
C13 H13C 0.95(3) . ?
C14 H14A 0.97(3) . ?
C14 H14B 0.95(3) . ?
C14 H14C 0.88(3) . ?
C15 H15A 0.86(4) . ?
C15 H15B 0.91(3) . ?
C15 H15C 0.94(3) . ?
C16 H16A 0.94(3) . ?
C16 H16B 1.04(3) . ?
C16 H16C 0.95(4) . ?
C17 H17A 0.99(3) . ?
C17 H17B 0.81(3) . ?
C17 H17C 1.01(2) . ?
